data_7120712
loop_
_publ_author_name
'Joost, Maximilian'
'Nava, Matthew Jordan'
'Transue, Wesley J.'
'Cummins, Christopher'

_publ_section_title
;
 An exploding N-isocyanide reagent formally composed of anthracene,
 dinitrogen, and a carbon atom
;
_journal_name_full 'Chem. Commun.'
_journal_paper_doi 10.1039/C7CC06516G
_journal_year 2017
_chemical_absolute_configuration unk
_chemical_formula_moiety 'C15 H10 N2'
_chemical_formula_sum 'C15 H10 N2'
_chemical_formula_weight 218.25
_chemical_name_common 11-isocyano-9,10-dihydro-9,10-epiminoanthracene
_chemical_name_systematic N-isocyano-dibenzo-7-azanorbornadiene
_chemical_properties_physical Heat-sensitive
_space_group_crystal_system monoclinic
_space_group_IT_number 4
_space_group_name_Hall 'P 2yb'
_space_group_name_H-M_alt 'P 1 21 1'
_symmetry_space_group_name_Hall 'P 2yb'
_symmetry_space_group_name_H-M 'P 1 21 1'
_atom_sites_solution_hydrogens geom
_atom_sites_solution_primary direct
_atom_sites_solution_secondary difmap
_audit_creation_method SHELXL-2014/7
_audit_update_record
;
2017-08-04 deposited with the CCDC.
2017-09-26 downloaded from the CCDC.
;
_cell_angle_alpha 90
_cell_angle_beta 106.880(4)
_cell_angle_gamma 90
_cell_formula_units_Z 2
_cell_length_a 8.291(2)
_cell_length_b 6.1867(15)
_cell_length_c 11.241(3)
_cell_measurement_reflns_used 3747
_cell_measurement_temperature 100(2)
_cell_measurement_theta_max 28.67
_cell_measurement_theta_min 2.57
_cell_volume 551.8(2)
_computing_cell_refinement 'SAINT 7.46A (Bruker-AXS, 2011)'
_computing_data_collection 'APEX2 v2011.4.0 (Bruker-AXS, 2011)'
_computing_data_reduction 'SAINT 7.46A (Bruker-AXS, 2011)'
_computing_molecular_graphics 'Bruker SHELXTL'
_computing_publication_material 'Bruker SHELXTL'
_computing_structure_refinement 'SHELXL-2014/7 (Sheldrick, 2014)'
_computing_structure_solution 'SHELXS-97 (Sheldrick, 2008)'
_diffrn_ambient_temperature 100(2)
_diffrn_detector_area_resol_mean 8.3
_diffrn_measured_fraction_theta_full 0.997
_diffrn_measured_fraction_theta_max 0.998
_diffrn_measurement_device_type 'Bruker Smart APEX2 CCD'
_diffrn_measurement_method '\f and \w scans'
_diffrn_radiation_type MoK\a
_diffrn_radiation_wavelength 0.71073
_diffrn_reflns_av_R_equivalents 0.0697
_diffrn_reflns_av_unetI/netI 0.0451
_diffrn_reflns_Laue_measured_fraction_full 0.997
_diffrn_reflns_Laue_measured_fraction_max 0.998
_diffrn_reflns_limit_h_max 11
_diffrn_reflns_limit_h_min -11
_diffrn_reflns_limit_k_max 8
_diffrn_reflns_limit_k_min -8
_diffrn_reflns_limit_l_max 16
_diffrn_reflns_limit_l_min -16
_diffrn_reflns_number 23562
_diffrn_reflns_point_group_measured_fraction_full 0.998
_diffrn_reflns_point_group_measured_fraction_max 0.998
_diffrn_reflns_theta_full 25.242
_diffrn_reflns_theta_max 30.524
_diffrn_reflns_theta_min 1.893
_diffrn_source 'I\mS micro-focus sealed tube, multilayer optics'
_exptl_absorpt_coefficient_mu 0.079
_exptl_absorpt_correction_type multi-scan
_exptl_absorpt_process_details 'SADABS (Sheldrick, 2009)'
_exptl_crystal_colour colourless
_exptl_crystal_density_diffrn 1.314
_exptl_crystal_density_method 'not measured'
_exptl_crystal_description needle
_exptl_crystal_F_000 228
_exptl_crystal_recrystallization_method 'Re-crystallisation from solvent: Ethanol'
_exptl_crystal_size_max 0.350
_exptl_crystal_size_mid 0.070
_exptl_crystal_size_min 0.070
_exptl_transmission_factor_max 0.7461
_exptl_transmission_factor_min 0.6554
_refine_diff_density_max 0.218
_refine_diff_density_min -0.273
_refine_diff_density_rms 0.050
_refine_ls_abs_structure_details
; 
 Flack x determined using 1146 quotients [(I+)-(I-)]/[(I+)+(I-)] 
 (Parsons, Flack and Wagner, Acta Cryst. B69 (2013) 249-259). 
;
_refine_ls_abs_structure_Flack -0.8(10)
_refine_ls_extinction_method none
_refine_ls_goodness_of_fit_ref 0.996
_refine_ls_hydrogen_treatment constr
_refine_ls_matrix_type full
_refine_ls_number_parameters 154
_refine_ls_number_reflns 3361
_refine_ls_number_restraints 1
_refine_ls_restrained_S_all 0.996
_refine_ls_R_factor_all 0.0575
_refine_ls_R_factor_gt 0.0453
_refine_ls_shift/su_max 0.000
_refine_ls_shift/su_mean 0.000
_refine_ls_structure_factor_coef Fsqd
_refine_ls_weighting_details 'w=1/[\s^2^(Fo^2^)+(0.0556P)^2^+0.1321P] where P=(Fo^2^+2Fc^2^)/3'
_refine_ls_weighting_scheme calc
_refine_ls_wR_factor_gt 0.1042
_refine_ls_wR_factor_ref 0.1112
_reflns_Friedel_coverage 0.845
_reflns_Friedel_fraction_full 1.000
_reflns_Friedel_fraction_max 0.998
_reflns_number_gt 2845
_reflns_number_total 3361
_reflns_threshold_expression 'I > 2\s(I)'
_cod_data_source_file c7cc06516g2.cif
_cod_data_source_block X8_17056
_cod_database_code 7120712
_shelx_shelxl_version_number 2014/7
_shelx_space_group_comment
; 
The symmetry employed for this shelxl refinement is uniquely defined 
by the following loop, which should always be used as a source of 
symmetry information in preference to the above space-group names. 
They are only intended as comments. 
;
_shelx_estimated_absorpt_t_min 0.973
_shelx_estimated_absorpt_t_max 0.994

loop_
_space_group_symop_operation_xyz
'x, y, z'
'-x, y+1/2, -z'

loop_
_atom_site_label
_atom_site_type_symbol
_atom_site_fract_x
_atom_site_fract_y
_atom_site_fract_z
_atom_site_U_iso_or_equiv
_atom_site_adp_type
_atom_site_occupancy
_atom_site_site_symmetry_order
_atom_site_calc_flag
_atom_site_refinement_flags_posn
_atom_site_refinement_flags_adp
C1 C -0.0680(3) 0.1358(4) 0.1703(2) 0.0285(5) Uani 1 1 d . .
N1 N 0.0471(2) 0.2399(3) 0.16594(19) 0.0211(4) Uani 1 1 d . .
N2 N 0.1781(2) 0.3582(3) 0.14606(18) 0.0191(4) Uani 1 1 d . .
C2 C 0.1555(3) 0.5989(4) 0.1687(2) 0.0175(4) Uani 1 1 d . .
H2 H 0.0535 0.6706 0.1126 0.021 Uiso 1 1 calc R U
C3 C 0.1720(3) 0.6010(4) 0.3080(2) 0.0175(4) Uani 1 1 d . .
C4 C 0.1009(3) 0.7281(4) 0.3799(2) 0.0208(5) Uani 1 1 d . .
H4 H 0.0243 0.8408 0.3440 0.025 Uiso 1 1 calc R U
C5 C 0.1452(3) 0.6858(4) 0.5077(2) 0.0242(5) Uani 1 1 d . .
H5 H 0.0964 0.7697 0.5592 0.029 Uiso 1 1 calc R U
C6 C 0.2591(3) 0.5235(4) 0.5605(2) 0.0237(5) Uani 1 1 d . .
H6 H 0.2879 0.4992 0.6476 0.028 Uiso 1 1 calc R U
C7 C 0.3324(3) 0.3948(4) 0.4874(2) 0.0218(5) Uani 1 1 d . .
H7 H 0.4105 0.2837 0.5233 0.026 Uiso 1 1 calc R U
C8 C 0.2864(3) 0.4360(3) 0.3612(2) 0.0186(4) Uani 1 1 d . .
C9 C 0.3392(3) 0.3331(4) 0.2544(2) 0.0191(4) Uani 1 1 d . .
H9 H 0.3893 0.1850 0.2693 0.023 Uiso 1 1 calc R U
C10 C 0.4392(3) 0.5035(4) 0.2079(2) 0.0181(4) Uani 1 1 d . .
C11 C 0.6066(3) 0.5146(4) 0.2098(2) 0.0208(4) Uani 1 1 d . .
H11 H 0.6838 0.4025 0.2454 0.025 Uiso 1 1 calc R U
C12 C 0.6574(3) 0.6976(4) 0.1570(2) 0.0215(5) Uani 1 1 d . .
H12 H 0.7718 0.7103 0.1576 0.026 Uiso 1 1 calc R U
C13 C 0.5447(3) 0.8613(4) 0.1036(2) 0.0208(4) Uani 1 1 d . .
H13 H 0.5832 0.9841 0.0690 0.025 Uiso 1 1 calc R U
C14 C 0.3742(3) 0.8467(4) 0.1005(2) 0.0188(4) Uani 1 1 d . .
H14 H 0.2956 0.9561 0.0625 0.023 Uiso 1 1 calc R U
C15 C 0.3253(3) 0.6677(4) 0.15447(19) 0.0166(4) Uani 1 1 d . .

loop_
_atom_site_aniso_label
_atom_site_aniso_U_11
_atom_site_aniso_U_22
_atom_site_aniso_U_33
_atom_site_aniso_U_23
_atom_site_aniso_U_13
_atom_site_aniso_U_12
C1 0.0263(12) 0.0245(13) 0.0323(13) 0.0050(10) 0.0047(10) -0.0037(10)
N1 0.0216(9) 0.0184(9) 0.0234(9) 0.0003(7) 0.0066(7) -0.0014(8)
N2 0.0197(9) 0.0146(9) 0.0234(9) -0.0005(7) 0.0069(7) -0.0024(7)
C2 0.0177(9) 0.0145(10) 0.0203(10) 0.0003(8) 0.0054(8) 0.0007(8)
C3 0.0174(10) 0.0159(10) 0.0192(10) 0.0012(8) 0.0052(8) -0.0015(8)
C4 0.0224(10) 0.0183(11) 0.0226(11) -0.0001(9) 0.0077(8) 0.0004(9)
C5 0.0267(11) 0.0256(12) 0.0221(11) -0.0041(9) 0.0098(9) -0.0010(10)
C6 0.0276(12) 0.0243(12) 0.0190(10) 0.0018(9) 0.0065(9) -0.0037(10)
C7 0.0227(11) 0.0191(11) 0.0223(11) 0.0045(8) 0.0044(8) -0.0016(9)
C8 0.0190(10) 0.0157(10) 0.0220(11) 0.0011(8) 0.0073(8) -0.0014(8)
C9 0.0200(10) 0.0151(10) 0.0215(10) 0.0001(8) 0.0047(8) 0.0014(8)
C10 0.0198(10) 0.0159(10) 0.0197(10) -0.0010(8) 0.0072(8) 0.0002(8)
C11 0.0203(10) 0.0185(11) 0.0225(11) -0.0005(9) 0.0045(8) 0.0015(9)
C12 0.0186(10) 0.0246(12) 0.0217(11) -0.0038(9) 0.0065(8) -0.0046(9)
C13 0.0252(11) 0.0186(11) 0.0189(10) -0.0033(9) 0.0069(8) -0.0056(9)
C14 0.0236(10) 0.0154(10) 0.0172(10) -0.0001(8) 0.0054(8) -0.0008(9)
C15 0.0183(10) 0.0155(9) 0.0159(9) -0.0018(8) 0.0051(8) -0.0011(8)

loop_
_atom_type_symbol
_atom_type_description
_atom_type_scat_dispersion_real
_atom_type_scat_dispersion_imag
_atom_type_scat_source
C C 0.0033 0.0016 'International Tables Vol C Tables 4.2.6.8 and 6.1.1.4'
H H 0.0000 0.0000 'International Tables Vol C Tables 4.2.6.8 and 6.1.1.4'
N N 0.0061 0.0033 'International Tables Vol C Tables 4.2.6.8 and 6.1.1.4'

loop_
_geom_angle_atom_site_label_1
_geom_angle_atom_site_label_2
_geom_angle_atom_site_label_3
_geom_angle
C1 N1 N2 173.3(2)
N1 N2 C2 110.41(16)
N1 N2 C9 111.27(17)
C2 N2 C9 94.97(16)
C15 C2 N2 95.33(16)
C15 C2 C3 107.14(17)
N2 C2 C3 101.48(17)
C15 C2 H2 116.6
N2 C2 H2 116.6
C3 C2 H2 116.6
C4 C3 C8 121.2(2)
C4 C3 C2 132.7(2)
C8 C3 C2 106.11(18)
C3 C4 C5 117.8(2)
C3 C4 H4 121.1
C5 C4 H4 121.1
C6 C5 C4 121.1(2)
C6 C5 H5 119.4
C4 C5 H5 119.4
C5 C6 C7 121.2(2)
C5 C6 H6 119.4
C7 C6 H6 119.4
C8 C7 C6 117.3(2)
C8 C7 H7 121.3
C6 C7 H7 121.3
C7 C8 C3 121.5(2)
C7 C8 C9 132.2(2)
C3 C8 C9 106.30(19)
C10 C9 C8 106.82(18)
C10 C9 N2 95.29(16)
C8 C9 N2 101.52(17)
C10 C9 H9 116.7
C8 C9 H9 116.7
N2 C9 H9 116.7
C11 C10 C15 121.3(2)
C11 C10 C9 132.2(2)
C15 C10 C9 106.45(18)
C10 C11 C12 117.2(2)
C10 C11 H11 121.4
C12 C11 H11 121.4
C13 C12 C11 121.7(2)
C13 C12 H12 119.1
C11 C12 H12 119.1
C12 C13 C14 120.6(2)
C12 C13 H13 119.7
C14 C13 H13 119.7
C15 C14 C13 117.5(2)
C15 C14 H14 121.2
C13 C14 H14 121.2
C14 C15 C10 121.64(19)
C14 C15 C2 132.0(2)
C10 C15 C2 106.35(18)

loop_
_geom_bond_atom_site_label_1
_geom_bond_atom_site_label_2
_geom_bond_distance
C1 N1 1.164(3)
N1 N2 1.381(3)
N2 C2 1.532(3)
N2 C9 1.532(3)
C2 C15 1.523(3)
C2 C3 1.532(3)
C2 H2 1.0000
C3 C4 1.377(3)
C3 C8 1.404(3)
C4 C5 1.401(3)
C4 H4 0.9500
C5 C6 1.388(4)
C5 H5 0.9500
C6 C7 1.403(3)
C6 H6 0.9500
C7 C8 1.382(3)
C7 H7 0.9500
C8 C9 1.530(3)
C9 C10 1.525(3)
C9 H9 1.0000
C10 C11 1.384(3)
C10 C15 1.398(3)
C11 C12 1.399(3)
C11 H11 0.9500
C12 C13 1.390(3)
C12 H12 0.9500
C13 C14 1.407(3)
C13 H13 0.9500
C14 C15 1.379(3)
C14 H14 0.9500
